data_7015098
loop_
_publ_author_name
'Kobayashi, Atsushi'
'Ohbayashi, Korin'
'Aoki, Rie'
'Chang, Ho-Chol'
'Kato, Masako'

_publ_section_title
;
 Synthesis, structure and photophysical properties of a flavin-based
 platinum(II) complex.
;
_journal_issue 14
_journal_name_full 'Dalton transactions (Cambridge, England : 2003)'
_journal_page_first 3484
_journal_page_last 3489
_journal_paper_doi 10.1039/c0dt01139h
_journal_volume 40
_journal_year 2011
_chemical_formula_moiety 'C54 H82 N20 O10 Pt S2 '
_chemical_formula_sum 'C54 H82 N20 O10 Pt S2'
_chemical_formula_weight 1430.58
_space_group_IT_number 2
_symmetry_cell_setting triclinic
_symmetry_Int_Tables_number 2
_symmetry_space_group_name_Hall '-P 1'
_symmetry_space_group_name_H-M 'P -1'
_cell_angle_alpha 66.845(14)
_cell_angle_beta 74.010(16)
_cell_angle_gamma 70.156(13)
_cell_formula_units_Z 1
_cell_length_a 10.022(3)
_cell_length_b 12.041(4)
_cell_length_c 15.252(4)
_cell_measurement_reflns_used 6162
_cell_measurement_temperature 150.1
_cell_measurement_theta_max 30.2
_cell_measurement_theta_min 2.2
_cell_volume 1570.2(8)
_computing_cell_refinement CrystalClear
_computing_data_collection CrystalClear
_computing_data_reduction CrystalStructure
_computing_publication_material 'CrystalStructure 3.8'
_computing_structure_refinement SHELXL
_computing_structure_solution SIR2004
_diffrn_ambient_temperature 150.1
_diffrn_detector_area_resol_mean 7.31
_diffrn_measured_fraction_theta_full 0.900
_diffrn_measured_fraction_theta_max 0.900
_diffrn_measurement_device_type 'Rigaku Mercury'
_diffrn_measurement_method \w
_diffrn_radiation_type 'Mo K\a'
_diffrn_radiation_wavelength 0.71075
_diffrn_reflns_av_R_equivalents 0.044
_diffrn_reflns_limit_h_max 14
_diffrn_reflns_limit_h_min -13
_diffrn_reflns_limit_k_max 16
_diffrn_reflns_limit_k_min -16
_diffrn_reflns_limit_l_max 21
_diffrn_reflns_limit_l_min -21
_diffrn_reflns_number 26983
_diffrn_reflns_theta_full 30.29
_diffrn_reflns_theta_max 30.29
_exptl_absorpt_coefficient_mu 2.364
_exptl_absorpt_correction_T_max 0.789
_exptl_absorpt_correction_T_min 0.300
_exptl_absorpt_correction_type numerical
_exptl_absorpt_process_details
;
Higashi, T. (1999). Program for Absorption Correction.
Rigaku Corporation, Tokyo, Japan.
;
_exptl_crystal_colour orange
_exptl_crystal_density_diffrn 1.513
_exptl_crystal_density_method 'not measured'
_exptl_crystal_description chip
_exptl_crystal_F_000 736.00
_exptl_crystal_size_max 0.45
_exptl_crystal_size_mid 0.15
_exptl_crystal_size_min 0.10
_refine_diff_density_max 2.17
_refine_diff_density_min -2.50
_refine_ls_extinction_method none
_refine_ls_goodness_of_fit_ref 1.042
_refine_ls_hydrogen_treatment refall
_refine_ls_number_parameters 395
_refine_ls_number_reflns 8470
_refine_ls_R_factor_gt 0.0412
_refine_ls_shift/su_max 0.0000
_refine_ls_structure_factor_coef Fsqd
_refine_ls_weighting_details 'w = 1/[\s^2^(Fo^2^)+(0.0702P)^2^+0.8701P] where P=(Fo^2^+2Fc^2^)/3'
_refine_ls_weighting_scheme calc
_refine_ls_wR_factor_ref 0.1050
_reflns_number_gt 8424
_reflns_number_total 8470
_reflns_threshold_expression F^2^>2.0\s(F^2^)
_cod_data_source_file c0dt01139h.txt
_cod_data_source_block '__KO0206-a'
_cod_original_formula_sum 'C54 H82 N20 O10 Pt S2 '
_cod_database_code 7015098

loop_
_symmetry_equiv_pos_site_id
_symmetry_equiv_pos_as_xyz
1 +X,+Y,+Z
2 -X,-Y,-Z

loop_
_atom_site_label
_atom_site_type_symbol
_atom_site_fract_x
_atom_site_fract_y
_atom_site_fract_z
_atom_site_U_iso_or_equiv
_atom_site_adp_type
_atom_site_occupancy
_atom_site_symmetry_multiplicity
_atom_site_calc_flag
_atom_site_refinement_flags
_atom_site_disorder_assembly
_atom_site_disorder_group
Pt(1) Pt 0.5000 0.0000 0.5000 0.02553(5) Uani 1.00 2 d S . .
S(1) S 0.62888(10) 0.14080(9) 0.46623(7) 0.03646(18) Uani 1.00 1 d . . .
O(1) O 0.5421(2) -0.3596(2) 0.9163(2) 0.0388(5) Uani 1.00 1 d . . .
O(2) O 0.1117(2) -0.4052(2) 1.0994(2) 0.0408(6) Uani 1.00 1 d . . .
O(3) O 0.3905(3) 0.4945(2) 0.6448(2) 0.0485(6) Uani 1.00 1 d . . .
O(4) O 0.0519(4) 0.3049(4) 0.5911(2) 0.0773(12) Uani 1.00 1 d . . .
O(5) O 0.0693(3) -0.1845(3) 0.7686(2) 0.0457(6) Uani 1.00 1 d . . .
N(1) N 0.3551(2) -0.1878(2) 0.8798(2) 0.0281(5) Uani 1.00 1 d . . .
N(2) N 0.3261(2) -0.3788(2) 1.0067(2) 0.0308(5) Uani 1.00 1 d . . .
N(3) N -0.0210(2) -0.1610(2) 0.99518(19) 0.0258(4) Uani 1.00 1 d . . .
N(4) N 0.1547(2) -0.0230(2) 0.84507(18) 0.0242(4) Uani 1.00 1 d . . .
N(5) N 0.4052(2) 0.0550(2) 0.61707(18) 0.0252(4) Uani 1.00 1 d . . .
N(6) N 0.4324(2) 0.1554(2) 0.6270(2) 0.0273(5) Uani 1.00 1 d . . .
N(7) N 0.5599(3) 0.3042(2) 0.5570(2) 0.0359(6) Uani 1.00 1 d . . .
N(8) N 0.2579(4) 0.4486(3) 0.7920(2) 0.0468(7) Uani 1.00 1 d . . .
N(9) N 0.0641(5) 0.3418(4) 0.4325(3) 0.0644(11) Uani 1.00 1 d . . .
N(10) N -0.1650(4) -0.1510(4) 0.7741(3) 0.0637(11) Uani 1.00 1 d . . .
C(1) C 0.4126(3) -0.3086(3) 0.9325(2) 0.0291(5) Uani 1.00 1 d . . .
C(2) C 0.1800(3) -0.3387(3) 1.0344(2) 0.0291(5) Uani 1.00 1 d . . .
C(3) C 0.1169(3) -0.2079(2) 0.9754(2) 0.0237(5) Uani 1.00 1 d . . .
C(4) C -0.0782(3) -0.0436(2) 0.9370(2) 0.0245(5) Uani 1.00 1 d . . .
C(5) C -0.2292(3) 0.0063(3) 0.9551(2) 0.0289(5) Uani 1.00 1 d . . .
C(6) C -0.2961(3) 0.1217(3) 0.8976(2) 0.0321(6) Uani 1.00 1 d . . .
C(7) C -0.4573(3) 0.1719(3) 0.9169(3) 0.0439(8) Uani 1.00 1 d . . .
C(8) C -0.2786(4) 0.3146(3) 0.7509(3) 0.0477(9) Uani 1.00 1 d . . .
C(9) C -0.2100(3) 0.1904(3) 0.8179(2) 0.0330(6) Uani 1.00 1 d . . .
C(10) C -0.0619(3) 0.1442(3) 0.8003(2) 0.0302(6) Uani 1.00 1 d . . .
C(11) C 0.0067(3) 0.0274(2) 0.8595(2) 0.0245(5) Uani 1.00 1 d . . .
C(12) C 0.2142(3) -0.1420(2) 0.8991(2) 0.0239(5) Uani 1.00 1 d . . .
C(13) C 0.2533(3) 0.0494(2) 0.7725(2) 0.0264(5) Uani 1.00 1 d . . .
C(14) C 0.3155(3) 0.0031(2) 0.6875(2) 0.0259(5) Uani 1.00 1 d . . .
C(15) C 0.5296(3) 0.2020(3) 0.5577(2) 0.0295(6) Uani 1.00 1 d . . .
C(16) C 0.3481(4) 0.5103(3) 0.7255(3) 0.0437(8) Uani 1.00 1 d . . .
C(17) C 0.3965(4) 0.5954(3) 0.7535(3) 0.0439(8) Uani 1.00 1 d . . .
C(18) C 0.2011(4) 0.4679(4) 0.8866(3) 0.0483(9) Uani 1.00 1 d . . .
C(19) C 0.2171(5) 0.3558(4) 0.7715(3) 0.0527(10) Uani 1.00 1 d . . .
C(20) C 0.1086(5) 0.3464(4) 0.5070(3) 0.0584(12) Uani 1.00 1 d . . .
C(21) C 0.2265(5) 0.4111(6) 0.4828(4) 0.0720(17) Uani 1.00 1 d . . .
C(22) C 0.1308(11) 0.3905(8) 0.3324(4) 0.103(2) Uani 1.00 1 d . . .
C(23) C -0.0574(10) 0.2897(8) 0.4498(6) 0.104(2) Uani 1.00 1 d . . .
C(24) C -0.0428(5) -0.1225(5) 0.7325(3) 0.0551(10) Uani 1.00 1 d . . .
C(25) C -0.0525(6) -0.0105(4) 0.6414(3) 0.0603(12) Uani 1.00 1 d . . .
C(26) C -0.3043(5) -0.0846(6) 0.7438(4) 0.0679(15) Uani 1.00 1 d . . .
C(27) C -0.1595(5) -0.2652(4) 0.8698(3) 0.0537(10) Uani 1.00 1 d . . .
H(1) H 0.3690 -0.4560 1.0388 0.037 Uiso 1.00 1 c R . .
H(2) H -0.2853 -0.0412 1.0082 0.035 Uiso 1.00 1 c R . .
H(3) H -0.5018 0.1462 0.8808 0.053 Uiso 1.00 1 c R . .
H(4) H -0.4821 0.2635 0.8961 0.053 Uiso 1.00 1 c R . .
H(5) H -0.4926 0.1386 0.9862 0.053 Uiso 1.00 1 c R . .
H(6) H -0.3033 0.3023 0.6981 0.057 Uiso 1.00 1 c R . .
H(7) H -0.2114 0.3674 0.7243 0.057 Uiso 1.00 1 c R . .
H(8) H -0.3661 0.3553 0.7865 0.057 Uiso 1.00 1 c R . .
H(9) H -0.0063 0.1926 0.7474 0.036 Uiso 1.00 1 c R . .
H(10) H 0.3324 0.0426 0.8030 0.032 Uiso 1.00 1 c R . .
H(11) H 0.2005 0.1388 0.7496 0.032 Uiso 1.00 1 c R . .
H(12) H 0.2889 -0.0644 0.6857 0.031 Uiso 1.00 1 c R . .
H(13) H 0.5146 0.3378 0.6025 0.043 Uiso 1.00 1 c R . .
H(14) H 0.6249 0.3367 0.5110 0.043 Uiso 1.00 1 c R . .
H(15) H 0.4827 0.5482 0.7836 0.053 Uiso 1.00 1 c R . .
H(16) H 0.3197 0.6289 0.7995 0.053 Uiso 1.00 1 c R . .
H(17) H 0.4185 0.6646 0.6957 0.053 Uiso 1.00 1 c R . .
H(18) H 0.2654 0.4092 0.9328 0.058 Uiso 1.00 1 c R . .
H(19) H 0.1051 0.4535 0.9104 0.058 Uiso 1.00 1 c R . .
H(20) H 0.1953 0.5539 0.8794 0.058 Uiso 1.00 1 c R . .
H(21) H 0.1317 0.3968 0.7401 0.063 Uiso 1.00 1 c R . .
H(22) H 0.1960 0.2898 0.8322 0.063 Uiso 1.00 1 c R . .
H(23) H 0.2966 0.3189 0.7286 0.063 Uiso 1.00 1 c R . .
H(24) H 0.1837 0.5009 0.4709 0.086 Uiso 1.00 1 c R . .
H(25) H 0.2925 0.3981 0.4248 0.086 Uiso 1.00 1 c R . .
H(26) H 0.2795 0.3760 0.5370 0.086 Uiso 1.00 1 c R . .
H(27) H 0.0821 0.4792 0.3049 0.124 Uiso 1.00 1 c R . .
H(28) H 0.1226 0.3436 0.2951 0.124 Uiso 1.00 1 c R . .
H(29) H 0.2326 0.3816 0.3299 0.124 Uiso 1.00 1 c R . .
H(30) H -0.0217 0.1998 0.4597 0.125 Uiso 1.00 1 c R . .
H(31) H -0.1073 0.3315 0.3937 0.125 Uiso 1.00 1 c R . .
H(32) H -0.1243 0.3030 0.5074 0.125 Uiso 1.00 1 c R . .
H(33) H -0.0759 0.0658 0.6576 0.072 Uiso 1.00 1 c R . .
H(34) H -0.1279 -0.0057 0.6095 0.072 Uiso 1.00 1 c R . .
H(35) H 0.0399 -0.0188 0.5978 0.072 Uiso 1.00 1 c R . .
H(36) H -0.3536 -0.0210 0.7752 0.082 Uiso 1.00 1 c R . .
H(37) H -0.3623 -0.1439 0.7624 0.082 Uiso 1.00 1 c R . .
H(38) H -0.2911 -0.0441 0.6735 0.082 Uiso 1.00 1 c R . .
H(39) H -0.1370 -0.3423 0.8548 0.064 Uiso 1.00 1 c R . .
H(40) H -0.2530 -0.2546 0.9120 0.064 Uiso 1.00 1 c R . .
H(41) H -0.0851 -0.2705 0.9026 0.064 Uiso 1.00 1 c R . .

loop_
_atom_site_aniso_label
_atom_site_aniso_U_11
_atom_site_aniso_U_22
_atom_site_aniso_U_33
_atom_site_aniso_U_12
_atom_site_aniso_U_13
_atom_site_aniso_U_23
Pt(1) 0.02790(9) 0.02670(9) 0.02051(9) -0.01160(6) 0.00404(6) -0.00792(6)
S(1) 0.0401(4) 0.0420(4) 0.0331(4) -0.0248(3) 0.0140(3) -0.0199(3)
O(1) 0.0257(10) 0.0321(11) 0.0493(15) -0.0040(9) -0.0019(10) -0.0100(10)
O(2) 0.0325(12) 0.0309(11) 0.0403(14) -0.0074(9) 0.0025(10) 0.0008(10)
O(3) 0.0640(18) 0.0449(15) 0.0346(14) -0.0188(13) 0.0097(13) -0.0192(12)
O(4) 0.072(2) 0.088(2) 0.0391(18) -0.023(2) 0.0053(17) 0.0055(18)
O(5) 0.0346(13) 0.0579(17) 0.0527(17) -0.0074(12) -0.0094(12) -0.0291(14)
N(1) 0.0252(11) 0.0271(12) 0.0279(13) -0.0072(9) 0.0005(9) -0.0077(10)
N(2) 0.0269(12) 0.0247(11) 0.0327(14) -0.0038(9) -0.0032(10) -0.0049(10)
N(3) 0.0247(11) 0.0270(11) 0.0238(11) -0.0092(9) 0.0001(9) -0.0073(9)
N(4) 0.0254(11) 0.0245(11) 0.0207(11) -0.0091(9) 0.0023(8) -0.0075(9)
N(5) 0.0280(11) 0.0250(11) 0.0196(11) -0.0086(9) 0.0033(9) -0.0079(9)
N(6) 0.0293(12) 0.0278(12) 0.0250(12) -0.0114(9) 0.0025(9) -0.0104(10)
N(7) 0.0401(15) 0.0375(14) 0.0363(15) -0.0230(12) 0.0092(12) -0.0181(12)
N(8) 0.0491(19) 0.0458(18) 0.0442(19) -0.0137(15) -0.0009(15) -0.0169(15)
N(9) 0.089(3) 0.049(2) 0.045(2) -0.025(2) 0.005(2) -0.0102(17)
N(10) 0.0409(19) 0.078(2) 0.085(3) -0.0086(19) -0.017(2) -0.041(2)
C(1) 0.0253(13) 0.0273(13) 0.0330(15) -0.0063(10) -0.0025(11) -0.0103(12)
C(2) 0.0269(13) 0.0274(13) 0.0287(15) -0.0055(10) -0.0020(11) -0.0080(11)
C(3) 0.0231(12) 0.0235(12) 0.0214(12) -0.0066(9) -0.0021(10) -0.0049(10)
C(4) 0.0241(12) 0.0265(13) 0.0223(13) -0.0075(10) -0.0012(10) -0.0085(10)
C(5) 0.0240(13) 0.0303(14) 0.0299(15) -0.0077(11) -0.0004(11) -0.0097(11)
C(6) 0.0281(14) 0.0333(15) 0.0341(16) -0.0042(11) -0.0061(12) -0.0130(13)
C(7) 0.0283(16) 0.0405(18) 0.056(2) -0.0015(14) -0.0099(15) -0.0128(17)
C(8) 0.047(2) 0.0366(18) 0.042(2) 0.0013(15) -0.0134(17) -0.0010(15)
C(9) 0.0358(16) 0.0308(15) 0.0287(15) -0.0044(12) -0.0080(12) -0.0080(12)
C(10) 0.0340(15) 0.0277(14) 0.0234(14) -0.0077(11) -0.0028(11) -0.0044(11)
C(11) 0.0256(12) 0.0254(12) 0.0214(12) -0.0068(10) -0.0011(10) -0.0085(10)
C(12) 0.0240(12) 0.0263(12) 0.0203(12) -0.0073(10) 0.0001(10) -0.0084(10)
C(13) 0.0290(13) 0.0255(13) 0.0225(13) -0.0110(10) 0.0050(10) -0.0085(10)
C(14) 0.0297(13) 0.0264(13) 0.0199(13) -0.0120(10) 0.0045(10) -0.0078(10)
C(15) 0.0313(14) 0.0317(14) 0.0272(14) -0.0132(11) 0.0010(11) -0.0112(12)
C(16) 0.046(2) 0.0380(18) 0.043(2) -0.0083(15) -0.0037(16) -0.0134(16)
C(17) 0.046(2) 0.0390(18) 0.052(2) -0.0161(15) -0.0035(17) -0.0187(17)
C(18) 0.047(2) 0.058(2) 0.0352(19) -0.0144(18) 0.0048(16) -0.0180(18)
C(19) 0.054(2) 0.057(2) 0.059(2) -0.030(2) 0.011(2) -0.032(2)
C(20) 0.053(2) 0.045(2) 0.042(2) 0.0014(18) 0.0034(19) 0.0031(18)
C(21) 0.050(2) 0.085(3) 0.050(2) -0.018(2) -0.010(2) 0.010(2)
C(22) 0.170(8) 0.114(6) 0.042(3) -0.086(6) 0.019(4) -0.025(3)
C(23) 0.151(8) 0.103(5) 0.081(4) -0.086(5) -0.001(5) -0.020(4)
C(24) 0.054(2) 0.063(2) 0.057(2) -0.013(2) -0.006(2) -0.032(2)
C(25) 0.087(3) 0.049(2) 0.037(2) -0.018(2) -0.010(2) -0.0068(18)
C(26) 0.037(2) 0.086(3) 0.063(3) -0.006(2) -0.018(2) -0.008(2)
C(27) 0.066(2) 0.057(2) 0.046(2) -0.034(2) 0.000(2) -0.016(2)

loop_
_atom_type_symbol
_atom_type_description
_atom_type_scat_dispersion_real
_atom_type_scat_dispersion_imag
_atom_type_scat_source
H H 0.000 0.000
;
International Tables for Crystallography
(1992, Vol. C, Table 6.1.1.4)
;
N N 0.006 0.003
;
International Tables for Crystallography
(1992, Vol. C, Tables 4.2.6.8 and 6.1.1.4)
;
O O 0.011 0.006
;
International Tables for Crystallography
(1992, Vol. C, Tables 4.2.6.8 and 6.1.1.4)
;
Pt Pt -1.703 8.390
;
International Tables for Crystallography
(1992, Vol. C, Tables 4.2.6.8 and 6.1.1.4)
;
S S 0.125 0.123
;
International Tables for Crystallography
(1992, Vol. C, Tables 4.2.6.8 and 6.1.1.4)
;
C C 0.003 0.002
;
International Tables for Crystallography
(1992, Vol. C, Tables 4.2.6.8 and 6.1.1.4)
;

loop_
_geom_angle_atom_site_label_1
_geom_angle_atom_site_label_2
_geom_angle_atom_site_label_3
_geom_angle
_geom_angle_publ_flag
_geom_angle_site_symmetry_1
_geom_angle_site_symmetry_2
_geom_angle_site_symmetry_3
S(1) Pt(1) S(1) 180.00(4) yes . . 2_656
S(1) Pt(1) N(5) 83.23(9) yes . . .
S(1) Pt(1) N(5) 96.77(9) yes . . 2_656
S(1) Pt(1) N(5) 96.77(9) yes 2_656 . .
S(1) Pt(1) N(5) 83.23(9) yes 2_656 . 2_656
N(5) Pt(1) N(5) 180.00(15) yes . . 2_656
Pt(1) S(1) C(15) 96.00(13) yes . . .
C(1) N(1) C(12) 117.5(2) yes . . .
C(1) N(2) C(2) 126.1(2) yes . . .
C(3) N(3) C(4) 117.2(2) yes . . .
C(11) N(4) C(12) 120.4(2) yes . . .
C(11) N(4) C(13) 122.1(2) yes . . .
C(12) N(4) C(13) 117.5(2) yes . . .
Pt(1) N(5) N(6) 121.22(18) yes . . .
Pt(1) N(5) C(14) 124.3(2) yes . . .
N(6) N(5) C(14) 114.5(2) yes . . .
N(5) N(6) C(15) 113.5(3) yes . . .
C(16) N(8) C(18) 121.8(5) yes . . .
C(16) N(8) C(19) 118.7(4) yes . . .
C(18) N(8) C(19) 119.5(3) yes . . .
C(20) N(9) C(22) 122.2(7) yes . . .
C(20) N(9) C(23) 120.8(5) yes . . .
C(22) N(9) C(23) 117.0(7) yes . . .
C(24) N(10) C(26) 127.2(4) yes . . .
C(24) N(10) C(27) 115.3(4) yes . . .
C(26) N(10) C(27) 117.4(4) yes . . .
O(1) C(1) N(1) 121.4(2) yes . . .
O(1) C(1) N(2) 117.8(2) yes . . .
N(1) C(1) N(2) 120.8(2) yes . . .
O(2) C(2) N(2) 122.5(2) yes . . .
O(2) C(2) C(3) 124.5(2) yes . . .
N(2) C(2) C(3) 113.0(2) yes . . .
N(3) C(3) C(2) 118.0(2) yes . . .
N(3) C(3) C(12) 124.7(2) yes . . .
C(2) C(3) C(12) 117.3(2) yes . . .
N(3) C(4) C(5) 117.7(2) yes . . .
N(3) C(4) C(11) 122.5(2) yes . . .
C(5) C(4) C(11) 119.7(2) yes . . .
C(4) C(5) C(6) 121.5(2) yes . . .
C(5) C(6) C(7) 120.6(2) yes . . .
C(5) C(6) C(9) 118.2(2) yes . . .
C(7) C(6) C(9) 121.2(2) yes . . .
C(6) C(9) C(8) 120.2(3) yes . . .
C(6) C(9) C(10) 121.1(2) yes . . .
C(8) C(9) C(10) 118.7(3) yes . . .
C(9) C(10) C(11) 120.8(2) yes . . .
N(4) C(11) C(4) 118.3(2) yes . . .
N(4) C(11) C(10) 123.0(2) yes . . .
C(4) C(11) C(10) 118.7(2) yes . . .
N(1) C(12) N(4) 118.2(2) yes . . .
N(1) C(12) C(3) 125.2(2) yes . . .
N(4) C(12) C(3) 116.6(2) yes . . .
N(4) C(13) C(14) 111.5(3) yes . . .
N(5) C(14) C(13) 120.2(3) yes . . .
S(1) C(15) N(6) 125.0(3) yes . . .
S(1) C(15) N(7) 116.1(2) yes . . .
N(6) C(15) N(7) 118.8(3) yes . . .
O(3) C(16) N(8) 120.0(5) yes . . .
O(3) C(16) C(17) 123.5(4) yes . . .
N(8) C(16) C(17) 116.5(4) yes . . .
O(4) C(20) N(9) 121.8(5) yes . . .
O(4) C(20) C(21) 120.5(6) yes . . .
N(9) C(20) C(21) 117.7(4) yes . . .
O(5) C(24) N(10) 120.9(4) yes . . .
O(5) C(24) C(25) 125.1(5) yes . . .
N(10) C(24) C(25) 113.9(4) yes . . .
C(1) N(2) H(1) 116.9(2) no . . .
C(2) N(2) H(1) 116.9(2) no . . .
C(15) N(7) H(13) 120.0(3) no . . .
C(15) N(7) H(14) 120.0(3) no . . .
H(13) N(7) H(14) 120.0(4) no . . .
C(4) C(5) H(2) 119.3(2) no . . .
C(6) C(5) H(2) 119.3(2) no . . .
C(6) C(7) H(3) 109.5(4) no . . .
C(6) C(7) H(4) 109.5(3) no . . .
C(6) C(7) H(5) 109.5(3) no . . .
H(3) C(7) H(4) 109.5(4) no . . .
H(3) C(7) H(5) 109.5(4) no . . .
H(4) C(7) H(5) 109.5(4) no . . .
C(9) C(8) H(6) 109.5(4) no . . .
C(9) C(8) H(7) 109.5(4) no . . .
C(9) C(8) H(8) 109.5(3) no . . .
H(6) C(8) H(7) 109.5(3) no . . .
H(6) C(8) H(8) 109.5(4) no . . .
H(7) C(8) H(8) 109.5(4) no . . .
C(9) C(10) H(9) 119.6(2) no . . .
C(11) C(10) H(9) 119.6(3) no . . .
N(4) C(13) H(10) 109.3(2) no . . .
N(4) C(13) H(11) 109.3(2) no . . .
C(14) C(13) H(10) 109.3(2) no . . .
C(14) C(13) H(11) 109.3(2) no . . .
H(10) C(13) H(11) 108.0(3) no . . .
N(5) C(14) H(12) 119.9(3) no . . .
C(13) C(14) H(12) 119.9(2) no . . .
C(16) C(17) H(15) 109.5(3) no . . .
C(16) C(17) H(16) 109.5(4) no . . .
C(16) C(17) H(17) 109.5(4) no . . .
H(15) C(17) H(16) 109.5(5) no . . .
H(15) C(17) H(17) 109.5(4) no . . .
H(16) C(17) H(17) 109.5(4) no . . .
N(8) C(18) H(18) 109.5(3) no . . .
N(8) C(18) H(19) 109.5(5) no . . .
N(8) C(18) H(20) 109.5(3) no . . .
H(18) C(18) H(19) 109.5(3) no . . .
H(18) C(18) H(20) 109.5(6) no . . .
H(19) C(18) H(20) 109.5(4) no . . .
N(8) C(19) H(21) 109.5(4) no . . .
N(8) C(19) H(22) 109.5(5) no . . .
N(8) C(19) H(23) 109.5(4) no . . .
H(21) C(19) H(22) 109.5(5) no . . .
H(21) C(19) H(23) 109.5(6) no . . .
H(22) C(19) H(23) 109.5(4) no . . .
C(20) C(21) H(24) 109.5(4) no . . .
C(20) C(21) H(25) 109.5(7) no . . .
C(20) C(21) H(26) 109.5(4) no . . .
H(24) C(21) H(25) 109.5(5) no . . .
H(24) C(21) H(26) 109.5(8) no . . .
H(25) C(21) H(26) 109.5(4) no . . .
N(9) C(22) H(27) 109.5(6) no . . .
N(9) C(22) H(28) 109.5(8) no . . .
N(9) C(22) H(29) 109.5(6) no . . .
H(27) C(22) H(28) 109.5(8) no . . .
H(27) C(22) H(29) 109.5(10) no . . .
H(28) C(22) H(29) 109.5(8) no . . .
N(9) C(23) H(30) 109.5(8) no . . .
N(9) C(23) H(31) 109.5(6) no . . .
N(9) C(23) H(32) 109.5(10) no . . .
H(30) C(23) H(31) 109.5(11) no . . .
H(30) C(23) H(32) 109.5(7) no . . .
H(31) C(23) H(32) 109.5(8) no . . .
C(24) C(25) H(33) 109.5 no . . .
C(24) C(25) H(34) 109.5 no . . .
C(24) C(25) H(35) 109.5 no . . .
H(33) C(25) H(34) 109.5 no . . .
H(33) C(25) H(35) 109.5 no . . .
H(34) C(25) H(35) 109.5 no . . .
N(10) C(26) H(36) 109.5 no . . .
N(10) C(26) H(37) 109.5 no . . .
N(10) C(26) H(38) 109.5 no . . .
H(36) C(26) H(37) 109.5 no . . .
H(36) C(26) H(38) 109.5 no . . .
H(37) C(26) H(38) 109.5 no . . .
N(10) C(27) H(39) 109.5 no . . .
N(10) C(27) H(40) 109.5 no . . .
N(10) C(27) H(41) 109.5 no . . .
H(39) C(27) H(40) 109.5 no . . .
H(39) C(27) H(41) 109.5 no . . .
H(40) C(27) H(41) 109.5 no . . .

loop_
_geom_bond_atom_site_label_1
_geom_bond_atom_site_label_2
_geom_bond_distance
_geom_bond_publ_flag
_geom_bond_site_symmetry_1
_geom_bond_site_symmetry_2
Pt(1) S(1) 2.2894(12) yes . .
Pt(1) S(1) 2.2894(12) yes . 2_656
Pt(1) N(5) 2.024(2) yes . .
Pt(1) N(5) 2.024(2) yes . 2_656
S(1) C(15) 1.740(3) yes . .
O(1) C(1) 1.235(3) yes . .
O(2) C(2) 1.211(4) yes . .
O(3) C(16) 1.253(6) yes . .
O(4) C(20) 1.228(5) yes . .
O(5) C(24) 1.253(6) yes . .
N(1) C(1) 1.364(3) yes . .
N(1) C(12) 1.325(3) yes . .
N(2) C(1) 1.397(4) yes . .
N(2) C(2) 1.377(3) yes . .
N(3) C(3) 1.302(3) yes . .
N(3) C(4) 1.363(3) yes . .
N(4) C(11) 1.390(3) yes . .
N(4) C(12) 1.360(3) yes . .
N(4) C(13) 1.479(3) yes . .
N(5) N(6) 1.396(5) yes . .
N(5) C(14) 1.294(3) yes . .
N(6) C(15) 1.310(4) yes . .
N(7) C(15) 1.359(6) yes . .
N(8) C(16) 1.325(5) yes . .
N(8) C(18) 1.477(6) yes . .
N(8) C(19) 1.473(8) yes . .
N(9) C(20) 1.355(9) yes . .
N(9) C(22) 1.456(7) yes . .
N(9) C(23) 1.469(13) yes . .
N(10) C(24) 1.306(7) yes . .
N(10) C(26) 1.452(6) yes . .
N(10) C(27) 1.562(6) yes . .
C(2) C(3) 1.488(3) yes . .
C(3) C(12) 1.452(3) yes . .
C(4) C(5) 1.418(4) yes . .
C(4) C(11) 1.413(3) yes . .
C(5) C(6) 1.372(4) yes . .
C(6) C(7) 1.508(4) yes . .
C(6) C(9) 1.422(4) yes . .
C(8) C(9) 1.497(4) yes . .
C(9) C(10) 1.386(4) yes . .
C(10) C(11) 1.397(3) yes . .
C(13) C(14) 1.505(5) yes . .
C(16) C(17) 1.505(8) yes . .
C(20) C(21) 1.516(9) yes . .
C(24) C(25) 1.507(6) yes . .
N(2) H(1) 0.880(2) no . .
N(7) H(13) 0.880(3) no . .
N(7) H(14) 0.880(3) no . .
C(5) H(2) 0.950(3) no . .
C(7) H(3) 0.980(5) no . .
C(7) H(4) 0.980(4) no . .
C(7) H(5) 0.980(4) no . .
C(8) H(6) 0.980(5) no . .
C(8) H(7) 0.980(5) no . .
C(8) H(8) 0.980(4) no . .
C(10) H(9) 0.950(3) no . .
C(13) H(10) 0.990(3) no . .
C(13) H(11) 0.990(2) no . .
C(14) H(12) 0.950(4) no . .
C(17) H(15) 0.980(4) no . .
C(17) H(16) 0.980(4) no . .
C(17) H(17) 0.980(3) no . .
C(18) H(18) 0.980(4) no . .
C(18) H(19) 0.980(5) no . .
C(18) H(20) 0.980(5) no . .
C(19) H(21) 0.980(5) no . .
C(19) H(22) 0.980(4) no . .
C(19) H(23) 0.980(5) no . .
C(21) H(24) 0.980(6) no . .
C(21) H(25) 0.980(5) no . .
C(21) H(26) 0.980(6) no . .
C(22) H(27) 0.980(8) no . .
C(22) H(28) 0.980(11) no . .
C(22) H(29) 0.980(11) no . .
C(23) H(30) 0.980(9) no . .
C(23) H(31) 0.980(9) no . .
C(23) H(32) 0.980(8) no . .
C(25) H(33) 0.980 no . .
C(25) H(34) 0.980 no . .
C(25) H(35) 0.980 no . .
C(26) H(36) 0.980 no . .
C(26) H(37) 0.980 no . .
C(26) H(38) 0.980 no . .
C(27) H(39) 0.980 no . .
C(27) H(40) 0.980 no . .
C(27) H(41) 0.980 no . .

loop_
_geom_contact_atom_site_label_1
_geom_contact_atom_site_label_2
_geom_contact_distance
_geom_contact_publ_flag
_geom_contact_site_symmetry_1
_geom_contact_site_symmetry_2
S(1) C(17) 3.596(3) ? . 2_666
O(1) O(1) 3.552(3) ? . 2_647
O(1) N(2) 2.857(3) ? . 2_647
O(1) C(17) 3.489(7) ? . 1_545
O(1) C(27) 3.353(7) ? . 1_655
O(2) C(18) 3.399(6) ? . 2_557
O(2) C(19) 3.333(5) ? . 2_557
O(2) C(22) 3.450(6) ? . 1_546
O(3) N(7) 2.906(4) ? . .
O(3) N(7) 3.116(3) ? . 2_666
O(4) C(8) 3.527(5) ? . .
O(4) C(10) 3.140(4) ? . .
O(5) N(3) 3.422(4) ? . .
O(5) N(4) 3.055(5) ? . .
O(5) C(3) 3.208(5) ? . .
O(5) C(4) 3.359(5) ? . .
O(5) C(11) 3.168(5) ? . .
O(5) C(12) 3.037(5) ? . .
O(5) C(14) 3.553(5) ? . .
O(5) C(17) 3.464(4) ? . 1_545
N(2) O(1) 2.857(3) ? . 2_647
N(3) O(5) 3.422(4) ? . .
N(3) C(4) 3.516(5) ? . 2_557
N(3) C(10) 3.535(5) ? . 2_557
N(3) C(11) 3.265(5) ? . 2_557
N(3) C(27) 3.420(8) ? . .
N(4) O(5) 3.055(5) ? . .
N(4) C(4) 3.544(4) ? . 2_557
N(4) C(5) 3.424(5) ? . 2_557
N(5) C(26) 3.501(6) ? . 1_655
N(6) C(21) 3.382(5) ? . .
N(6) C(26) 3.443(5) ? . 1_655
N(7) O(3) 2.906(4) ? . .
N(7) O(3) 3.116(3) ? . 2_666
N(7) C(21) 3.482(7) ? . .
C(1) C(7) 3.497(7) ? . 2_557
C(1) C(17) 3.416(7) ? . 1_545
C(2) C(9) 3.502(6) ? . 2_557
C(3) O(5) 3.208(5) ? . .
C(3) C(5) 3.580(6) ? . 2_557
C(3) C(6) 3.580(6) ? . 2_557
C(4) O(5) 3.359(5) ? . .
C(4) N(3) 3.516(5) ? . 2_557
C(4) N(4) 3.544(4) ? . 2_557
C(4) C(4) 3.409(5) ? . 2_557
C(4) C(11) 3.462(5) ? . 2_557
C(4) C(24) 3.499(7) ? . .
C(4) C(27) 3.595(8) ? . .
C(5) N(4) 3.424(5) ? . 2_557
C(5) C(3) 3.580(6) ? . 2_557
C(5) C(12) 3.294(6) ? . 2_557
C(6) C(3) 3.580(6) ? . 2_557
C(6) C(12) 3.533(6) ? . 2_557
C(7) C(1) 3.497(7) ? . 2_557
C(8) O(4) 3.527(5) ? . .
C(9) C(2) 3.502(6) ? . 2_557
C(10) O(4) 3.140(4) ? . .
C(10) N(3) 3.535(5) ? . 2_557
C(10) C(25) 3.558(8) ? . .
C(11) O(5) 3.168(5) ? . .
C(11) N(3) 3.265(5) ? . 2_557
C(11) C(4) 3.462(5) ? . 2_557
C(11) C(24) 3.338(8) ? . .
C(12) O(5) 3.037(5) ? . .
C(12) C(5) 3.294(6) ? . 2_557
C(12) C(6) 3.533(6) ? . 2_557
C(13) C(19) 3.576(7) ? . .
C(14) O(5) 3.553(5) ? . .
C(15) C(21) 3.366(6) ? . .
C(17) S(1) 3.596(3) ? . 2_666
C(17) O(1) 3.489(7) ? . 1_565
C(17) O(5) 3.464(4) ? . 1_565
C(17) C(1) 3.416(7) ? . 1_565
C(18) O(2) 3.399(6) ? . 2_557
C(18) C(27) 3.556(5) ? . 2_557
C(19) O(2) 3.333(5) ? . 2_557
C(19) C(13) 3.576(7) ? . .
C(20) C(20) 3.555(6) ? . 2_566
C(21) N(6) 3.382(5) ? . .
C(21) N(7) 3.482(7) ? . .
C(21) C(15) 3.366(6) ? . .
C(22) O(2) 3.450(6) ? . 1_564
C(24) C(4) 3.499(7) ? . .
C(24) C(11) 3.338(8) ? . .
C(25) C(10) 3.558(8) ? . .
C(26) N(5) 3.501(6) ? . 1_455
C(26) N(6) 3.443(5) ? . 1_455
C(27) O(1) 3.353(7) ? . 1_455
C(27) N(3) 3.420(8) ? . .
C(27) C(4) 3.595(8) ? . .
C(27) C(18) 3.556(5) ? . 2_557
Pt(1) H(38) 3.586 ? . 1_655
Pt(1) H(38) 3.586 ? . 2_556
S(1) H(17) 2.6748(8) ? . 2_666
S(1) H(34) 3.288 ? . 1_655
S(1) H(35) 3.188 ? . 2_656
S(1) H(38) 3.200 ? . 1_655
O(1) H(1) 1.997(2) ? . 2_647
O(1) H(4) 3.327(3) ? . 2_557
O(1) H(5) 3.370(3) ? . 2_557
O(1) H(15) 2.926(3) ? . 1_545
O(1) H(16) 3.279(3) ? . 1_545
O(1) H(18) 3.156(3) ? . 2_657
O(1) H(37) 2.972 ? . 1_655
O(1) H(39) 3.148 ? . 1_655
O(1) H(40) 2.728 ? . 1_655
O(2) H(7) 3.346(3) ? . 2_557
O(2) H(19) 2.486(3) ? . 2_557
O(2) H(20) 3.416(3) ? . 1_545
O(2) H(21) 2.948(2) ? . 2_557
O(2) H(22) 2.998(2) ? . 2_557
O(2) H(27) 2.862(2) ? . 1_546
O(2) H(28) 3.306(2) ? . 1_546
O(2) H(39) 2.775 ? . 2_547
O(2) H(41) 3.575 ? . .
O(3) H(6) 3.241(3) ? . 1_655
O(3) H(8) 3.273(3) ? . 1_655
O(3) H(13) 2.108(3) ? . .
O(3) H(13) 3.542(2) ? . 2_666
O(3) H(14) 3.267(3) ? . .
O(3) H(14) 2.449(2) ? . 2_666
O(3) H(25) 3.571(3) ? . 2_666
O(3) H(26) 3.147(4) ? . .
O(3) H(31) 2.950(3) ? . 2_566
O(4) H(6) 3.489(4) ? . .
O(4) H(7) 2.925(3) ? . .
O(4) H(9) 2.255(3) ? . .
O(4) H(11) 2.866(3) ? . .
O(4) H(21) 3.256(5) ? . .
O(4) H(24) 2.772(3) ? . 2_566
O(4) H(27) 3.283(5) ? . 2_566
O(4) H(33) 3.233 ? . .
O(5) H(12) 2.779(3) ? . .
O(5) H(16) 2.750(2) ? . 1_545
O(5) H(17) 3.452(2) ? . 1_545
O(5) H(20) 2.943(2) ? . 1_545
O(5) H(31) 3.447(4) ? . 2_556
N(1) H(2) 3.570(3) ? . 2_557
N(1) H(5) 3.080(3) ? . 2_557
N(1) H(16) 3.066(3) ? . 1_545
N(1) H(37) 2.997 ? . 1_655
N(2) H(1) 3.092(2) ? . 2_647
N(2) H(4) 3.308(4) ? . 2_557
N(2) H(8) 3.415(3) ? . 2_557
N(2) H(16) 3.143(3) ? . 1_545
N(2) H(18) 3.442(3) ? . 1_545
N(2) H(20) 3.083(4) ? . 1_545
N(3) H(19) 3.542(2) ? . 2_557
N(3) H(22) 2.917(2) ? . 2_557
N(3) H(40) 3.581 ? . .
N(3) H(41) 2.585 ? . .
N(4) H(2) 3.313(3) ? . 2_557
N(5) H(26) 3.442(2) ? . .
N(5) H(36) 3.531 ? . 1_655
N(5) H(37) 3.311 ? . 1_655
N(5) H(38) 3.098 ? . 1_655
N(6) H(23) 2.748(3) ? . .
N(6) H(25) 3.540(2) ? . .
N(6) H(26) 2.611(2) ? . .
N(6) H(36) 3.166 ? . 1_655
N(6) H(37) 3.598 ? . 1_655
N(6) H(38) 3.029 ? . 1_655
N(7) H(6) 2.842(4) ? . 1_655
N(7) H(23) 3.176(3) ? . .
N(7) H(25) 3.414(3) ? . .
N(7) H(26) 2.712(3) ? . .
N(7) H(31) 3.599(3) ? . 1_655
N(7) H(32) 3.041(3) ? . 1_655
N(8) H(3) 3.585(3) ? . 1_655
N(8) H(4) 3.136(3) ? . 1_655
N(8) H(8) 3.534(4) ? . 1_655
N(8) H(31) 3.326(3) ? . 2_566
N(9) H(21) 3.581(4) ? . 2_566
N(9) H(24) 2.985(4) ? . 2_566
N(10) H(28) 2.772(6) ? . 2_556
C(1) H(1) 2.891(2) ? . 2_647
C(1) H(4) 3.160(4) ? . 2_557
C(1) H(5) 3.167(4) ? . 2_557
C(1) H(15) 3.164(4) ? . 1_545
C(1) H(16) 2.876(4) ? . 1_545
C(1) H(20) 3.552(4) ? . 1_545
C(1) H(37) 3.394 ? . 1_655
C(1) H(40) 3.534 ? . 1_655
C(2) H(16) 3.593(3) ? . 1_545
C(2) H(19) 3.349(3) ? . 2_557
C(2) H(20) 3.058(4) ? . 1_545
C(2) H(41) 3.454 ? . .
C(3) H(20) 3.482(3) ? . 1_545
C(3) H(41) 2.971 ? . .
C(4) H(41) 3.003 ? . .
C(5) H(3) 3.597(3) ? . 2_457
C(5) H(5) 3.510(3) ? . 2_457
C(5) H(10) 3.411(3) ? . 2_557
C(5) H(36) 3.473 ? . .
C(5) H(40) 3.547 ? . .
C(5) H(41) 3.468 ? . .
C(6) H(36) 3.250 ? . .
C(7) H(2) 3.187(4) ? . 2_457
C(7) H(5) 3.596(4) ? . 2_457
C(7) H(18) 3.276(3) ? . 1_455
C(7) H(36) 3.495 ? . .
C(7) H(40) 3.485 ? . 2_457
C(8) H(13) 3.345(5) ? . 1_455
C(8) H(15) 3.124(4) ? . 1_455
C(8) H(24) 3.322(3) ? . 2_566
C(8) H(25) 3.429(3) ? . 2_566
C(8) H(27) 3.392(5) ? . 2_566
C(8) H(29) 3.522(4) ? . 2_566
C(8) H(33) 3.571 ? . .
C(9) H(33) 3.120 ? . .
C(10) H(33) 2.743 ? . .
C(11) H(33) 3.225 ? . .
C(12) H(2) 3.383(4) ? . 2_557
C(12) H(16) 3.387(3) ? . 1_545
C(13) H(2) 3.407(3) ? . 2_557
C(13) H(22) 3.192(3) ? . .
C(13) H(23) 3.202(3) ? . .
C(14) H(35) 3.526 ? . .
C(14) H(37) 3.380 ? . 1_655
C(15) H(17) 3.517(3) ? . 2_666
C(15) H(23) 3.395(3) ? . .
C(15) H(25) 3.228(3) ? . .
C(15) H(26) 2.669(2) ? . .
C(15) H(34) 3.574 ? . 1_655
C(15) H(36) 3.547 ? . 1_655
C(15) H(38) 3.024 ? . 1_655
C(16) H(4) 3.380(3) ? . 1_655
C(16) H(6) 3.567(3) ? . 1_655
C(16) H(8) 3.004(4) ? . 1_655
C(16) H(13) 3.098(4) ? . .
C(16) H(14) 3.324(4) ? . 2_666
C(16) H(31) 3.055(4) ? . 2_566
C(17) H(8) 3.019(3) ? . 1_655
C(17) H(25) 3.528(4) ? . 2_666
C(18) H(4) 3.291(4) ? . 1_655
C(18) H(39) 3.423 ? . 1_565
C(18) H(39) 3.582 ? . 2_557
C(18) H(40) 3.174 ? . 2_557
C(18) H(41) 3.506 ? . 1_565
C(18) H(41) 3.338 ? . 2_557
C(19) H(3) 3.396(4) ? . 1_655
C(19) H(10) 3.422(5) ? . .
C(19) H(11) 2.824(6) ? . .
C(19) H(13) 3.368(4) ? . .
C(19) H(26) 3.380(5) ? . .
C(19) H(27) 3.219(4) ? . 2_566
C(20) H(9) 3.462(4) ? . .
C(20) H(24) 2.892(4) ? . 2_566
C(21) H(7) 3.237(5) ? . 2_566
C(21) H(13) 3.515(6) ? . .
C(21) H(32) 3.295(7) ? . 2_566
C(22) H(7) 3.022(11) ? . 2_566
C(22) H(21) 3.083(8) ? . 2_566
C(22) H(39) 3.110 ? . 2_556
C(23) H(14) 2.980(9) ? . 1_455
C(23) H(24) 2.969(10) ? . 2_566
C(23) H(33) 3.263 ? . .
C(23) H(35) 3.464 ? . .
C(23) H(35) 3.550 ? . 2_556
C(24) H(12) 3.454(6) ? . .
C(24) H(28) 3.227(7) ? . 2_556
C(24) H(30) 3.252(6) ? . 2_556
C(24) H(31) 3.456(6) ? . 2_556
C(25) H(12) 3.465(7) ? . .
C(25) H(30) 2.954(4) ? . .
C(25) H(30) 3.018(6) ? . 2_556
C(25) H(32) 3.441(4) ? . .
C(25) H(35) 3.494 ? . 2_556
C(26) H(10) 3.450(4) ? . 1_455
C(26) H(28) 3.225(6) ? . 2_556
C(27) H(18) 2.929(4) ? . 2_557
C(27) H(19) 3.470(4) ? . 1_545
C(27) H(19) 3.297(4) ? . 2_557
C(27) H(20) 3.491(4) ? . 1_545
C(27) H(28) 2.910(6) ? . 2_556
H(1) O(1) 1.997(2) ? . 2_647
H(1) N(2) 3.092(2) ? . 2_647
H(1) C(1) 2.891(2) ? . 2_647
H(1) H(1) 2.607 ? . 2_647
H(1) H(4) 3.443 ? . 2_557
H(1) H(8) 3.323 ? . 2_557
H(1) H(15) 3.084 ? . 2_657
H(1) H(16) 3.511 ? . 1_545
H(1) H(18) 3.234 ? . 1_545
H(1) H(20) 3.304 ? . 1_545
H(1) H(39) 3.550 ? . 2_547
H(2) N(1) 3.570(3) ? . 2_557
H(2) N(4) 3.313(3) ? . 2_557
H(2) C(7) 3.187(4) ? . 2_457
H(2) C(12) 3.383(4) ? . 2_557
H(2) C(13) 3.407(3) ? . 2_557
H(2) H(3) 2.680 ? . 2_457
H(2) H(5) 2.816 ? . 2_457
H(2) H(10) 2.781 ? . 2_557
H(2) H(22) 3.056 ? . 2_557
H(2) H(40) 3.317 ? . .
H(2) H(41) 3.492 ? . .
H(3) N(8) 3.585(3) ? . 1_455
H(3) C(5) 3.597(3) ? . 2_457
H(3) C(19) 3.396(4) ? . 1_455
H(3) H(2) 2.680 ? . 2_457
H(3) H(5) 3.237 ? . 2_457
H(3) H(10) 3.063 ? . 1_455
H(3) H(18) 3.471 ? . 1_455
H(3) H(22) 3.063 ? . 1_455
H(3) H(23) 3.118 ? . 1_455
H(3) H(36) 2.838 ? . .
H(4) O(1) 3.327(3) ? . 2_557
H(4) N(2) 3.308(4) ? . 2_557
H(4) N(8) 3.136(3) ? . 1_455
H(4) C(1) 3.160(4) ? . 2_557
H(4) C(16) 3.380(3) ? . 1_455
H(4) C(18) 3.291(4) ? . 1_455
H(4) H(1) 3.443 ? . 2_557
H(4) H(15) 3.116 ? . 1_455
H(4) H(18) 2.603 ? . 1_455
H(4) H(22) 3.501 ? . 1_455
H(4) H(23) 3.559 ? . 1_455
H(4) H(40) 3.360 ? . 2_457
H(5) O(1) 3.370(3) ? . 2_557
H(5) N(1) 3.080(3) ? . 2_557
H(5) C(1) 3.167(4) ? . 2_557
H(5) C(5) 3.510(3) ? . 2_457
H(5) C(7) 3.596(4) ? . 2_457
H(5) H(2) 2.816 ? . 2_457
H(5) H(3) 3.237 ? . 2_457
H(5) H(5) 3.245 ? . 2_457
H(5) H(10) 3.554 ? . 2_557
H(5) H(18) 3.287 ? . 1_455
H(5) H(36) 3.459 ? . 2_457
H(5) H(40) 2.823 ? . 2_457
H(6) O(3) 3.241(3) ? . 1_455
H(6) O(4) 3.489(4) ? . .
H(6) N(7) 2.842(4) ? . 1_455
H(6) C(16) 3.567(3) ? . 1_455
H(6) H(13) 2.467 ? . 1_455
H(6) H(14) 2.971 ? . 1_455
H(6) H(15) 3.500 ? . 1_455
H(6) H(24) 3.020 ? . 2_566
H(6) H(25) 3.373 ? . 2_566
H(6) H(32) 2.966 ? . .
H(6) H(33) 3.145 ? . .
H(7) O(2) 3.346(3) ? . 2_557
H(7) O(4) 2.925(3) ? . .
H(7) C(21) 3.237(5) ? . 2_566
H(7) C(22) 3.022(11) ? . 2_566
H(7) H(15) 3.232 ? . 1_455
H(7) H(24) 2.754 ? . 2_566
H(7) H(25) 2.866 ? . 2_566
H(7) H(27) 2.440 ? . 2_566
H(7) H(29) 2.750 ? . 2_566
H(7) H(32) 3.503 ? . .
H(8) O(3) 3.273(3) ? . 1_455
H(8) N(2) 3.415(3) ? . 2_557
H(8) N(8) 3.534(4) ? . 1_455
H(8) C(16) 3.004(4) ? . 1_455
H(8) C(17) 3.019(3) ? . 1_455
H(8) H(1) 3.323 ? . 2_557
H(8) H(13) 3.441 ? . 1_455
H(8) H(15) 2.293 ? . 1_455
H(8) H(17) 3.547 ? . 1_455
H(8) H(25) 3.521 ? . 2_566
H(8) H(29) 3.482 ? . 2_566
H(9) O(4) 2.255(3) ? . .
H(9) C(20) 3.462(4) ? . .
H(9) H(21) 3.160 ? . .
H(9) H(22) 3.376 ? . .
H(9) H(27) 3.557 ? . 2_566
H(9) H(33) 2.754 ? . .
H(10) C(5) 3.411(3) ? . 2_557
H(10) C(19) 3.422(5) ? . .
H(10) C(26) 3.450(4) ? . 1_655
H(10) H(2) 2.781 ? . 2_557
H(10) H(3) 3.063 ? . 1_655
H(10) H(5) 3.554 ? . 2_557
H(10) H(22) 2.978 ? . .
H(10) H(23) 2.988 ? . .
H(10) H(36) 2.924 ? . 1_655
H(10) H(37) 3.190 ? . 1_655
H(11) O(4) 2.866(3) ? . .
H(11) C(19) 2.824(6) ? . .
H(11) H(21) 2.897 ? . .
H(11) H(22) 2.570 ? . .
H(11) H(23) 2.537 ? . .
H(11) H(26) 3.484 ? . .
H(12) O(5) 2.779(3) ? . .
H(12) C(24) 3.454(6) ? . .
H(12) C(25) 3.465(7) ? . .
H(12) H(16) 3.351 ? . 1_545
H(12) H(17) 3.032 ? . 1_545
H(12) H(33) 3.528 ? . .
H(12) H(35) 2.943 ? . .
H(13) O(3) 2.108(3) ? . .
H(13) O(3) 3.542(2) ? . 2_666
H(13) C(8) 3.345(5) ? . 1_655
H(13) C(16) 3.098(4) ? . .
H(13) C(19) 3.368(4) ? . .
H(13) C(21) 3.515(6) ? . .
H(13) H(6) 2.467 ? . 1_655
H(13) H(8) 3.441 ? . 1_655
H(13) H(14) 3.548 ? . 2_666
H(13) H(23) 2.491 ? . .
H(13) H(26) 2.638 ? . .
H(13) H(32) 3.454 ? . 1_655
H(14) O(3) 3.267(3) ? . .
H(14) O(3) 2.449(2) ? . 2_666
H(14) C(16) 3.324(4) ? . 2_666
H(14) C(23) 2.980(9) ? . 1_655
H(14) H(6) 2.971 ? . 1_655
H(14) H(13) 3.548 ? . 2_666
H(14) H(17) 3.306 ? . 2_666
H(14) H(24) 3.293 ? . 2_666
H(14) H(26) 3.263 ? . .
H(14) H(30) 3.376 ? . 1_655
H(14) H(31) 2.781 ? . 1_655
H(14) H(32) 2.395 ? . 1_655
H(15) O(1) 2.926(3) ? . 1_565
H(15) C(1) 3.164(4) ? . 1_565
H(15) C(8) 3.124(4) ? . 1_655
H(15) H(1) 3.084 ? . 2_657
H(15) H(4) 3.116 ? . 1_655
H(15) H(6) 3.500 ? . 1_655
H(15) H(7) 3.232 ? . 1_655
H(15) H(8) 2.293 ? . 1_655
H(15) H(25) 3.320 ? . 2_666
H(15) H(29) 3.101 ? . 2_666
H(16) O(1) 3.279(3) ? . 1_565
H(16) O(5) 2.750(2) ? . 1_565
H(16) N(1) 3.066(3) ? . 1_565
H(16) N(2) 3.143(3) ? . 1_565
H(16) C(1) 2.876(4) ? . 1_565
H(16) C(2) 3.593(3) ? . 1_565
H(16) C(12) 3.387(3) ? . 1_565
H(16) H(1) 3.511 ? . 1_565
H(16) H(12) 3.351 ? . 1_565
H(17) S(1) 2.6748(8) ? . 2_666
H(17) O(5) 3.452(2) ? . 1_565
H(17) C(15) 3.517(3) ? . 2_666
H(17) H(8) 3.547 ? . 1_655
H(17) H(12) 3.032 ? . 1_565
H(17) H(14) 3.306 ? . 2_666
H(17) H(25) 3.002 ? . 2_666
H(17) H(29) 3.284 ? . 2_666
H(18) O(1) 3.156(3) ? . 2_657
H(18) N(2) 3.442(3) ? . 1_565
H(18) C(7) 3.276(3) ? . 1_655
H(18) C(27) 2.929(4) ? . 2_557
H(18) H(1) 3.234 ? . 1_565
H(18) H(3) 3.471 ? . 1_655
H(18) H(4) 2.603 ? . 1_655
H(18) H(5) 3.287 ? . 1_655
H(18) H(39) 3.026 ? . 2_557
H(18) H(40) 2.369 ? . 2_557
H(18) H(41) 2.934 ? . 2_557
H(19) O(2) 2.486(3) ? . 2_557
H(19) N(3) 3.542(2) ? . 2_557
H(19) C(2) 3.349(3) ? . 2_557
H(19) C(27) 3.470(4) ? . 1_565
H(19) C(27) 3.297(4) ? . 2_557
H(19) H(19) 3.287 ? . 2_567
H(19) H(39) 2.845 ? . 1_565
H(19) H(39) 3.361 ? . 2_557
H(19) H(40) 3.158 ? . 2_557
H(19) H(41) 3.195 ? . 1_565
H(19) H(41) 2.841 ? . 2_557
H(20) O(2) 3.416(3) ? . 1_565
H(20) O(5) 2.943(2) ? . 1_565
H(20) N(2) 3.083(4) ? . 1_565
H(20) C(1) 3.552(4) ? . 1_565
H(20) C(2) 3.058(4) ? . 1_565
H(20) C(3) 3.482(3) ? . 1_565
H(20) C(27) 3.491(4) ? . 1_565
H(20) H(1) 3.304 ? . 1_565
H(20) H(39) 3.207 ? . 1_565
H(20) H(41) 2.915 ? . 1_565
H(21) O(2) 2.948(2) ? . 2_557
H(21) O(4) 3.256(5) ? . .
H(21) N(9) 3.581(4) ? . 2_566
H(21) C(22) 3.083(8) ? . 2_566
H(21) H(9) 3.160 ? . .
H(21) H(11) 2.897 ? . .
H(21) H(26) 3.111 ? . .
H(21) H(27) 2.264 ? . 2_566
H(21) H(28) 3.253 ? . 2_566
H(21) H(31) 3.068 ? . 2_566
H(22) O(2) 2.998(2) ? . 2_557
H(22) N(3) 2.917(2) ? . 2_557
H(22) C(13) 3.192(3) ? . .
H(22) H(2) 3.056 ? . 2_557
H(22) H(3) 3.063 ? . 1_655
H(22) H(4) 3.501 ? . 1_655
H(22) H(9) 3.376 ? . .
H(22) H(10) 2.978 ? . .
H(22) H(11) 2.570 ? . .
H(23) N(6) 2.748(3) ? . .
H(23) N(7) 3.176(3) ? . .
H(23) C(13) 3.202(3) ? . .
H(23) C(15) 3.395(3) ? . .
H(23) H(3) 3.118 ? . 1_655
H(23) H(4) 3.559 ? . 1_655
H(23) H(10) 2.988 ? . .
H(23) H(11) 2.537 ? . .
H(23) H(13) 2.491 ? . .
H(23) H(26) 2.768 ? . .
H(24) O(4) 2.772(3) ? . 2_566
H(24) N(9) 2.985(4) ? . 2_566
H(24) C(8) 3.322(3) ? . 2_566
H(24) C(20) 2.892(4) ? . 2_566
H(24) C(23) 2.969(10) ? . 2_566
H(24) H(6) 3.020 ? . 2_566
H(24) H(7) 2.754 ? . 2_566
H(24) H(14) 3.293 ? . 2_666
H(24) H(24) 3.547 ? . 2_566
H(24) H(31) 3.206 ? . 2_566
H(24) H(32) 2.365 ? . 2_566
H(25) O(3) 3.571(3) ? . 2_666
H(25) N(6) 3.540(2) ? . .
H(25) N(7) 3.414(3) ? . .
H(25) C(8) 3.429(3) ? . 2_566
H(25) C(15) 3.228(3) ? . .
H(25) C(17) 3.528(4) ? . 2_666
H(25) H(6) 3.373 ? . 2_566
H(25) H(7) 2.866 ? . 2_566
H(25) H(8) 3.521 ? . 2_566
H(25) H(15) 3.320 ? . 2_666
H(25) H(17) 3.002 ? . 2_666
H(26) O(3) 3.147(4) ? . .
H(26) N(5) 3.442(2) ? . .
H(26) N(6) 2.611(2) ? . .
H(26) N(7) 2.712(3) ? . .
H(26) C(15) 2.669(2) ? . .
H(26) C(19) 3.380(5) ? . .
H(26) H(11) 3.484 ? . .
H(26) H(13) 2.638 ? . .
H(26) H(14) 3.263 ? . .
H(26) H(21) 3.111 ? . .
H(26) H(23) 2.768 ? . .
H(26) H(32) 3.501 ? . 2_566
H(27) O(2) 2.862(2) ? . 1_564
H(27) O(4) 3.283(5) ? . 2_566
H(27) C(8) 3.392(5) ? . 2_566
H(27) C(19) 3.219(4) ? . 2_566
H(27) H(7) 2.440 ? . 2_566
H(27) H(9) 3.557 ? . 2_566
H(27) H(21) 2.264 ? . 2_566
H(27) H(39) 3.279 ? . 2_556
H(28) O(2) 3.306(2) ? . 1_564
H(28) N(10) 2.772(6) ? . 2_556
H(28) C(24) 3.227(7) ? . 2_556
H(28) C(26) 3.225(6) ? . 2_556
H(28) C(27) 2.910(6) ? . 2_556
H(28) H(21) 3.253 ? . 2_566
H(28) H(37) 2.982 ? . 2_556
H(28) H(38) 3.323 ? . 2_556
H(28) H(39) 2.256 ? . 2_556
H(28) H(40) 3.502 ? . 2_556
H(28) H(41) 3.598 ? . 2_556
H(29) C(8) 3.522(4) ? . 2_566
H(29) H(7) 2.750 ? . 2_566
H(29) H(8) 3.482 ? . 2_566
H(29) H(15) 3.101 ? . 2_666
H(29) H(17) 3.284 ? . 2_666
H(29) H(37) 3.390 ? . 2_556
H(29) H(39) 3.452 ? . 2_556
H(30) C(24) 3.252(6) ? . 2_556
H(30) C(25) 2.954(4) ? . .
H(30) C(25) 3.018(6) ? . 2_556
H(30) H(14) 3.376 ? . 1_455
H(30) H(33) 2.806 ? . .
H(30) H(34) 2.912 ? . .
H(30) H(34) 2.742 ? . 2_556
H(30) H(35) 2.645 ? . .
H(30) H(35) 2.723 ? . 2_556
H(31) O(3) 2.950(3) ? . 2_566
H(31) O(5) 3.447(4) ? . 2_556
H(31) N(7) 3.599(3) ? . 1_455
H(31) N(8) 3.326(3) ? . 2_566
H(31) C(16) 3.055(4) ? . 2_566
H(31) C(24) 3.456(6) ? . 2_556
H(31) H(14) 2.781 ? . 1_455
H(31) H(21) 3.068 ? . 2_566
H(31) H(24) 3.206 ? . 2_566
H(31) H(35) 3.548 ? . 2_556
H(32) N(7) 3.041(3) ? . 1_455
H(32) C(21) 3.295(7) ? . 2_566
H(32) C(25) 3.441(4) ? . .
H(32) H(6) 2.966 ? . .
H(32) H(7) 3.503 ? . .
H(32) H(13) 3.454 ? . 1_455
H(32) H(14) 2.395 ? . 1_455
H(32) H(24) 2.365 ? . 2_566
H(32) H(26) 3.501 ? . 2_566
H(32) H(33) 2.858 ? . .
H(32) H(34) 3.428 ? . .
H(32) H(35) 3.513 ? . .
H(33) O(4) 3.233 ? . .
H(33) C(8) 3.571 ? . .
H(33) C(9) 3.120 ? . .
H(33) C(10) 2.743 ? . .
H(33) C(11) 3.225 ? . .
H(33) C(23) 3.263 ? . .
H(33) H(6) 3.145 ? . .
H(33) H(9) 2.754 ? . .
H(33) H(12) 3.528 ? . .
H(33) H(30) 2.806 ? . .
H(33) H(32) 2.858 ? . .
H(34) S(1) 3.288 ? . 1_455
H(34) C(15) 3.574 ? . 1_455
H(34) H(30) 2.912 ? . .
H(34) H(30) 2.742 ? . 2_556
H(34) H(32) 3.428 ? . .
H(34) H(34) 3.594 ? . 2_556
H(34) H(35) 2.961 ? . 2_556
H(35) S(1) 3.188 ? . 2_656
H(35) C(14) 3.526 ? . .
H(35) C(23) 3.464 ? . .
H(35) C(23) 3.550 ? . 2_556
H(35) C(25) 3.494 ? . 2_556
H(35) H(12) 2.943 ? . .
H(35) H(30) 2.645 ? . .
H(35) H(30) 2.723 ? . 2_556
H(35) H(31) 3.548 ? . 2_556
H(35) H(32) 3.513 ? . .
H(35) H(34) 2.961 ? . 2_556
H(35) H(35) 3.122 ? . 2_556
H(36) N(5) 3.531 ? . 1_455
H(36) N(6) 3.166 ? . 1_455
H(36) C(5) 3.473 ? . .
H(36) C(6) 3.250 ? . .
H(36) C(7) 3.495 ? . .
H(36) C(15) 3.547 ? . 1_455
H(36) H(3) 2.838 ? . .
H(36) H(5) 3.459 ? . 2_457
H(36) H(10) 2.924 ? . 1_455
H(37) O(1) 2.972 ? . 1_455
H(37) N(1) 2.997 ? . 1_455
H(37) N(5) 3.311 ? . 1_455
H(37) N(6) 3.598 ? . 1_455
H(37) C(1) 3.394 ? . 1_455
H(37) C(14) 3.380 ? . 1_455
H(37) H(10) 3.190 ? . 1_455
H(37) H(28) 2.982 ? . 2_556
H(37) H(29) 3.390 ? . 2_556
H(38) Pt(1) 3.586 ? . 1_455
H(38) S(1) 3.200 ? . 1_455
H(38) N(5) 3.098 ? . 1_455
H(38) N(6) 3.029 ? . 1_455
H(38) C(15) 3.024 ? . 1_455
H(38) H(28) 3.323 ? . 2_556
H(39) O(1) 3.148 ? . 1_455
H(39) O(2) 2.775 ? . 2_547
H(39) C(18) 3.423 ? . 1_545
H(39) C(18) 3.582 ? . 2_557
H(39) C(22) 3.110 ? . 2_556
H(39) H(1) 3.550 ? . 2_547
H(39) H(18) 3.026 ? . 2_557
H(39) H(19) 2.845 ? . 1_545
H(39) H(19) 3.361 ? . 2_557
H(39) H(20) 3.207 ? . 1_545
H(39) H(27) 3.279 ? . 2_556
H(39) H(28) 2.256 ? . 2_556
H(39) H(29) 3.452 ? . 2_556
H(40) O(1) 2.728 ? . 1_455
H(40) N(3) 3.581 ? . .
H(40) C(1) 3.534 ? . 1_455
H(40) C(5) 3.547 ? . .
H(40) C(7) 3.485 ? . 2_457
H(40) C(18) 3.174 ? . 2_557
H(40) H(2) 3.317 ? . .
H(40) H(4) 3.360 ? . 2_457
H(40) H(5) 2.823 ? . 2_457
H(40) H(18) 2.369 ? . 2_557
H(40) H(19) 3.158 ? . 2_557
H(40) H(28) 3.502 ? . 2_556
H(41) O(2) 3.575 ? . .
H(41) N(3) 2.585 ? . .
H(41) C(2) 3.454 ? . .
H(41) C(3) 2.971 ? . .
H(41) C(4) 3.003 ? . .
H(41) C(5) 3.468 ? . .
H(41) C(18) 3.506 ? . 1_545
H(41) C(18) 3.338 ? . 2_557
H(41) H(2) 3.492 ? . .
H(41) H(18) 2.934 ? . 2_557
H(41) H(19) 3.195 ? . 1_545
H(41) H(19) 2.841 ? . 2_557
H(41) H(20) 2.915 ? . 1_545
H(41) H(28) 3.598 ? . 2_556

loop_
_geom_torsion_atom_site_label_1
_geom_torsion_atom_site_label_2
_geom_torsion_atom_site_label_3
_geom_torsion_atom_site_label_4
_geom_torsion
_geom_torsion_publ_flag
_geom_torsion_site_symmetry_1
_geom_torsion_site_symmetry_2
_geom_torsion_site_symmetry_3
_geom_torsion_site_symmetry_4
S(1) Pt(1) N(5) N(6) 8.1(2) ? . . . .
S(1) Pt(1) N(5) C(14) -172.4(2) ? . . . .
N(5) Pt(1) S(1) C(15) -7.68(12) ? . . . .
S(1) Pt(1) N(5) N(6) 171.9(2) ? . . 2_656 2_656
S(1) Pt(1) N(5) C(14) -7.6(2) ? . . 2_656 2_656
N(5) Pt(1) S(1) C(15) 172.32(12) ? 2_656 . . .
S(1) Pt(1) N(5) N(6) -171.9(2) ? 2_656 . . .
S(1) Pt(1) N(5) C(14) 7.6(2) ? 2_656 . . .
N(5) Pt(1) S(1) C(15) -172.32(12) ? . . 2_656 2_656
S(1) Pt(1) N(5) N(6) -8.1(2) ? 2_656 . 2_656 2_656
S(1) Pt(1) N(5) C(14) 172.4(2) ? 2_656 . 2_656 2_656
N(5) Pt(1) S(1) C(15) 7.68(12) ? 2_656 . 2_656 2_656
Pt(1) S(1) C(15) N(6) 9.6(3) ? . . . .
Pt(1) S(1) C(15) N(7) -172.1(2) ? . . . .
C(1) N(1) C(12) N(4) -178.0(3) ? . . . .
C(1) N(1) C(12) C(3) 3.5(6) ? . . . .
C(12) N(1) C(1) O(1) 177.0(4) ? . . . .
C(12) N(1) C(1) N(2) -2.7(6) ? . . . .
C(1) N(2) C(2) O(2) 179.8(4) ? . . . .
C(1) N(2) C(2) C(3) 0.6(6) ? . . . .
C(2) N(2) C(1) O(1) -179.1(4) ? . . . .
C(2) N(2) C(1) N(1) 0.7(7) ? . . . .
C(3) N(3) C(4) C(5) 177.2(3) ? . . . .
C(3) N(3) C(4) C(11) -1.6(6) ? . . . .
C(4) N(3) C(3) C(2) -176.4(3) ? . . . .
C(4) N(3) C(3) C(12) 3.1(6) ? . . . .
C(11) N(4) C(12) N(1) 177.1(3) ? . . . .
C(11) N(4) C(12) C(3) -4.3(5) ? . . . .
C(12) N(4) C(11) C(4) 5.7(5) ? . . . .
C(12) N(4) C(11) C(10) -173.6(3) ? . . . .
C(11) N(4) C(13) C(14) -108.4(3) ? . . . .
C(13) N(4) C(11) C(4) -173.5(3) ? . . . .
C(13) N(4) C(11) C(10) 7.2(6) ? . . . .
C(12) N(4) C(13) C(14) 72.3(4) ? . . . .
C(13) N(4) C(12) N(1) -3.7(5) ? . . . .
C(13) N(4) C(12) C(3) 175.0(3) ? . . . .
Pt(1) N(5) N(6) C(15) -4.2(3) ? . . . .
Pt(1) N(5) C(14) C(13) 178.70(19) ? . . . .
N(6) N(5) C(14) C(13) -1.8(3) ? . . . .
C(14) N(5) N(6) C(15) 176.3(2) ? . . . .
N(5) N(6) C(15) S(1) -5.0(4) ? . . . .
N(5) N(6) C(15) N(7) 176.7(2) ? . . . .
C(18) N(8) C(16) O(3) -177.7(3) ? . . . .
C(18) N(8) C(16) C(17) 3.5(5) ? . . . .
C(19) N(8) C(16) O(3) 4.1(5) ? . . . .
C(19) N(8) C(16) C(17) -174.7(3) ? . . . .
C(22) N(9) C(20) O(4) -179.8(4) ? . . . .
C(22) N(9) C(20) C(21) 3.3(7) ? . . . .
C(23) N(9) C(20) O(4) 1.8(7) ? . . . .
C(23) N(9) C(20) C(21) -175.1(5) ? . . . .
C(26) N(10) C(24) O(5) 176.6(6) ? . . . .
C(26) N(10) C(24) C(25) -2.4(10) ? . . . .
C(27) N(10) C(24) O(5) 0.0(9) ? . . . .
C(27) N(10) C(24) C(25) -179.0(5) ? . . . .
O(2) C(2) C(3) N(3) 0.5(6) ? . . . .
O(2) C(2) C(3) C(12) -179.1(4) ? . . . .
N(2) C(2) C(3) N(3) 179.6(3) ? . . . .
N(2) C(2) C(3) C(12) 0.0(4) ? . . . .
N(3) C(3) C(12) N(1) 178.3(4) ? . . . .
N(3) C(3) C(12) N(4) -0.2(5) ? . . . .
C(2) C(3) C(12) N(1) -2.2(6) ? . . . .
C(2) C(3) C(12) N(4) 179.3(3) ? . . . .
N(3) C(4) C(5) C(6) -177.4(4) ? . . . .
N(3) C(4) C(11) N(4) -2.7(6) ? . . . .
N(3) C(4) C(11) C(10) 176.6(3) ? . . . .
C(5) C(4) C(11) N(4) 178.5(3) ? . . . .
C(5) C(4) C(11) C(10) -2.2(6) ? . . . .
C(11) C(4) C(5) C(6) 1.4(6) ? . . . .
C(4) C(5) C(6) C(7) 178.7(4) ? . . . .
C(4) C(5) C(6) C(9) 0.7(7) ? . . . .
C(5) C(6) C(9) C(8) 177.7(4) ? . . . .
C(5) C(6) C(9) C(10) -2.1(7) ? . . . .
C(7) C(6) C(9) C(8) -0.2(6) ? . . . .
C(7) C(6) C(9) C(10) 180.0(3) ? . . . .
C(6) C(9) C(10) C(11) 1.3(7) ? . . . .
C(8) C(9) C(10) C(11) -178.5(4) ? . . . .
C(9) C(10) C(11) N(4) -179.9(3) ? . . . .
C(9) C(10) C(11) C(4) 0.8(6) ? . . . .
N(4) C(13) C(14) N(5) -179.5(2) ? . . . .
